data_2236897
loop_
_publ_author_name
'Zhang, Jingyi'
'An, Ye'
'Zhang, Yikai'
'Shi, Guobing'

_publ_section_title
;
 3-(4-Methoxyphenyl)-6,7-dihydro-1<i>H</i>-furo[3,4-<i>c</i>]pyran-4(3<i>H</i>)-one
;
_journal_issue 12
_journal_name_full 'Acta Crystallographica Section E'
_journal_page_first o3451
_journal_paper_doi 10.1107/S160053681204723X
_journal_volume 68
_journal_year 2012
_chemical_formula_iupac 'C14 H14 O4'
_chemical_formula_moiety 'C14 H14 O4'
_chemical_formula_sum 'C14 H14 O4'
_chemical_formula_weight 246.25
_chemical_name_systematic
;
3-(4-Methoxyphenyl)-6,7-dihydro-1<i>H</i>-furo[3,4-<i>c</i>]pyran-4(3<i>H</i>)
-one
;
_space_group_IT_number 14
_symmetry_cell_setting monoclinic
_symmetry_space_group_name_Hall '-P 2yn'
_symmetry_space_group_name_H-M 'P 1 21/n 1'
_atom_sites_solution_hydrogens geom
_atom_sites_solution_primary direct
_atom_sites_solution_secondary difmap
_audit_creation_method SHELXL-97
_cell_angle_alpha 90.00
_cell_angle_beta 97.352(6)
_cell_angle_gamma 90.00
_cell_formula_units_Z 4
_cell_length_a 7.240(3)
_cell_length_b 8.635(4)
_cell_length_c 19.545(8)
_cell_measurement_reflns_used 735
_cell_measurement_temperature 293(2)
_cell_measurement_theta_max 24.327
_cell_measurement_theta_min 2.582
_cell_volume 1211.9(9)
_computing_cell_refinement 'SAINT (Bruker, 2002)'
_computing_data_collection 'SMART (Bruker, 2002)'
_computing_data_reduction 'SAINT (Bruker, 2002)'
_computing_molecular_graphics 'SHELXTL (Sheldrick, 2008)'
_computing_publication_material 'SHELXTL (Sheldrick, 2008)'
_computing_structure_refinement 'SHELXL97 (Sheldrick, 2008)'
_computing_structure_solution 'SHELXS97 (Sheldrick, 2008)'
_diffrn_ambient_temperature 293(2)
_diffrn_measured_fraction_theta_full 0.995
_diffrn_measured_fraction_theta_max 0.995
_diffrn_measurement_device_type 'Bruker SMART CCD'
_diffrn_measurement_method 'phi and omega scans'
_diffrn_radiation_monochromator graphite
_diffrn_radiation_source 'fine-focus sealed tube'
_diffrn_radiation_type MoK\a
_diffrn_radiation_wavelength 0.71073
_diffrn_reflns_av_R_equivalents 0.1040
_diffrn_reflns_av_sigmaI/netI 0.0797
_diffrn_reflns_limit_h_max 7
_diffrn_reflns_limit_h_min -8
_diffrn_reflns_limit_k_max 10
_diffrn_reflns_limit_k_min -10
_diffrn_reflns_limit_l_max 19
_diffrn_reflns_limit_l_min -23
_diffrn_reflns_number 4872
_diffrn_reflns_theta_full 25.01
_diffrn_reflns_theta_max 25.01
_diffrn_reflns_theta_min 2.58
_exptl_absorpt_coefficient_mu 0.099
_exptl_absorpt_correction_T_max 0.9805
_exptl_absorpt_correction_T_min 0.9757
_exptl_absorpt_correction_type multi-scan
_exptl_absorpt_process_details '(SADABS; Bruker, 2002)'
_exptl_crystal_colour colorless
_exptl_crystal_density_diffrn 1.350
_exptl_crystal_density_method 'not measured'
_exptl_crystal_description prism
_exptl_crystal_F_000 520
_exptl_crystal_size_max 0.25
_exptl_crystal_size_mid 0.25
_exptl_crystal_size_min 0.20
_refine_diff_density_max 0.545
_refine_diff_density_min -0.307
_refine_ls_extinction_method none
_refine_ls_goodness_of_fit_ref 1.062
_refine_ls_hydrogen_treatment constr
_refine_ls_matrix_type full
_refine_ls_number_parameters 164
_refine_ls_number_reflns 2127
_refine_ls_number_restraints 6
_refine_ls_restrained_S_all 1.072
_refine_ls_R_factor_all 0.0907
_refine_ls_R_factor_gt 0.0737
_refine_ls_shift/su_max 0.001
_refine_ls_shift/su_mean 0.000
_refine_ls_structure_factor_coef Fsqd
_refine_ls_weighting_details 'calc w=1/[\s^2^(Fo^2^)+(0.1396P)^2^] where P=(Fo^2^+2Fc^2^)/3'
_refine_ls_weighting_scheme calc
_refine_ls_wR_factor_gt 0.2109
_refine_ls_wR_factor_ref 0.2265
_reflns_number_gt 1494
_reflns_number_total 2127
_reflns_threshold_expression I>2\s(I)
_cod_data_source_file hb6991.cif
_cod_data_source_block I
_cod_original_cell_volume 1212.0(9)
_cod_original_sg_symbol_H-M 'P 21/n'
_cod_database_code 2236897
_cod_database_fobs_code 2236897

loop_
_symmetry_equiv_pos_as_xyz
'x, y, z'
'-x+1/2, y+1/2, -z+1/2'
'-x, -y, -z'
'x-1/2, -y-1/2, z-1/2'

loop_
_atom_site_type_symbol
_atom_site_label
_atom_site_fract_x
_atom_site_fract_y
_atom_site_fract_z
_atom_site_U_iso_or_equiv
_atom_site_adp_type
_atom_site_calc_flag
_atom_site_refinement_flags
_atom_site_occupancy
_atom_site_symmetry_multiplicity
O O1 0.3995(3) 0.6361(2) 0.04179(10) 0.0677(6) Uani d . 1 1
O O2 0.5812(3) 0.8161(3) 0.00885(11) 0.0771(7) Uani d . 1 1
O O3 0.9242(3) 0.4487(2) 0.14388(12) 0.0777(7) Uani d . 1 1
O O4 0.2905(3) 0.5087(3) 0.33985(12) 0.0800(7) Uani d . 1 1
C C1 0.5550(4) 0.6850(3) 0.04378(13) 0.0541(7) Uani d . 1 1
C C2 0.7206(3) 0.6116(3) 0.07879(13) 0.0542(7) Uani d . 1 1
C C3 0.7270(3) 0.4668(3) 0.12146(15) 0.0569(7) Uani d . 1 1
H H3 0.6841 0.3796 0.0915 0.068 Uiso calc R 1 1
C C4 1.0291(4) 0.5583(4) 0.1116(2) 0.0805(10) Uani d . 1 1
H H4A 1.1033 0.5076 0.0803 0.097 Uiso calc R 1 1
H H4B 1.1116 0.6153 0.1457 0.097 Uiso calc R 1 1
C C5 0.8909(4) 0.6629(3) 0.07366(15) 0.0622(8) Uani d . 1 1
C C6 0.9218(4) 0.8021(4) 0.03314(19) 0.0838(10) Uani d . 1 1
H H6A 1.0260 0.8605 0.0563 0.101 Uiso calc R 1 1
H H6B 0.9517 0.7719 -0.0120 0.101 Uiso calc R 1 1
C C7 0.7547(6) 0.8987(5) 0.0253(3) 0.1143(15) Uani d U 1 1
H H7A 0.7502 0.9555 0.0679 0.137 Uiso calc R 1 1
H H7B 0.7654 0.9740 -0.0108 0.137 Uiso calc R 1 1
C C8 0.6177(3) 0.4702(3) 0.18107(14) 0.0525(7) Uani d . 1 1
C C9 0.4688(4) 0.3726(3) 0.18314(15) 0.0593(7) Uani d . 1 1
H H9 0.4417 0.2997 0.1483 0.071 Uiso calc R 1 1
C C10 0.3579(4) 0.3798(3) 0.23563(16) 0.0646(8) Uani d . 1 1
H H10 0.2584 0.3119 0.2360 0.077 Uiso calc R 1 1
C C11 0.3952(4) 0.4871(3) 0.28691(15) 0.0593(7) Uani d . 1 1
C C12 0.5476(4) 0.5848(3) 0.28669(16) 0.0657(8) Uani d . 1 1
H H12 0.5769 0.6556 0.3223 0.079 Uiso calc R 1 1
C C13 0.6550(4) 0.5765(3) 0.23382(15) 0.0613(8) Uani d . 1 1
H H13 0.7550 0.6439 0.2335 0.074 Uiso calc R 1 1
C C14 0.1150(5) 0.4338(5) 0.33449(19) 0.0881(11) Uani d . 1 1
H H14A 0.0466 0.4550 0.2901 0.132 Uiso calc R 1 1
H H14B 0.0464 0.4716 0.3699 0.132 Uiso calc R 1 1
H H14C 0.1330 0.3241 0.3398 0.132 Uiso calc R 1 1

loop_
_atom_site_aniso_label
_atom_site_aniso_U_11
_atom_site_aniso_U_22
_atom_site_aniso_U_33
_atom_site_aniso_U_12
_atom_site_aniso_U_13
_atom_site_aniso_U_23
O1 0.0474(11) 0.0838(13) 0.0720(13) 0.0007(9) 0.0075(9) -0.0005(10)
O2 0.0686(13) 0.0824(14) 0.0777(14) -0.0039(10) -0.0007(11) 0.0275(11)
O3 0.0481(11) 0.0835(13) 0.1019(17) 0.0080(9) 0.0110(11) 0.0278(12)
O4 0.0760(15) 0.0989(16) 0.0681(14) -0.0059(12) 0.0208(11) 0.0058(11)
C1 0.0532(16) 0.0636(15) 0.0458(14) -0.0009(12) 0.0077(11) -0.0025(12)
C2 0.0493(14) 0.0612(14) 0.0532(15) -0.0073(11) 0.0109(12) -0.0019(12)
C3 0.0467(14) 0.0597(14) 0.0643(16) -0.0031(11) 0.0076(12) 0.0027(13)
C4 0.0480(16) 0.091(2) 0.103(2) -0.0051(14) 0.0124(16) 0.0236(19)
C5 0.0490(15) 0.0732(17) 0.0647(17) -0.0080(12) 0.0085(12) 0.0031(14)
C6 0.067(2) 0.098(2) 0.086(2) -0.0250(17) 0.0082(17) 0.0274(19)
C7 0.092(3) 0.104(3) 0.144(4) -0.017(2) 0.006(3) 0.053(3)
C8 0.0444(14) 0.0499(12) 0.0615(16) -0.0012(10) 0.0007(12) 0.0103(12)
C9 0.0571(16) 0.0583(14) 0.0620(16) -0.0110(12) 0.0051(13) 0.0006(13)
C10 0.0543(15) 0.0695(16) 0.0691(18) -0.0151(13) 0.0048(13) 0.0096(15)
C11 0.0540(16) 0.0656(15) 0.0590(17) 0.0025(12) 0.0095(13) 0.0131(13)
C12 0.0650(17) 0.0652(16) 0.0653(17) -0.0068(13) 0.0018(14) -0.0034(14)
C13 0.0507(15) 0.0629(15) 0.0696(18) -0.0127(12) 0.0058(13) 0.0028(14)
C14 0.068(2) 0.114(3) 0.087(2) -0.0002(18) 0.0279(18) 0.022(2)

loop_
_atom_type_symbol
_atom_type_description
_atom_type_scat_dispersion_real
_atom_type_scat_dispersion_imag
_atom_type_scat_source
C C 0.0033 0.0016 'International Tables Vol C Tables 4.2.6.8 and 6.1.1.4'
H H 0.0000 0.0000 'International Tables Vol C Tables 4.2.6.8 and 6.1.1.4'
O O 0.0106 0.0060 'International Tables Vol C Tables 4.2.6.8 and 6.1.1.4'

loop_
_geom_angle_atom_site_label_1
_geom_angle_atom_site_label_2
_geom_angle_atom_site_label_3
_geom_angle
C1 O2 C7 118.5(2)
C4 O3 C3 111.1(2)
C11 O4 C14 117.3(3)
O1 C1 O2 118.2(2)
O1 C1 C2 125.4(3)
O2 C1 C2 116.4(2)
C5 C2 C1 122.7(3)
C5 C2 C3 111.0(2)
C1 C2 C3 126.3(2)
O3 C3 C8 111.6(2)
O3 C3 C2 102.55(19)
C8 C3 C2 115.9(2)
O3 C3 H3 108.9
C8 C3 H3 108.9
C2 C3 H3 108.9
O3 C4 C5 105.4(2)
O3 C4 H4A 110.7
C5 C4 H4A 110.7
O3 C4 H4B 110.7
C5 C4 H4B 110.7
H4A C4 H4B 108.8
C2 C5 C6 121.4(3)
C2 C5 C4 109.5(3)
C6 C5 C4 129.1(2)
C7 C6 C5 110.0(3)
C7 C6 H6A 109.7
C5 C6 H6A 109.7
C7 C6 H6B 109.7
C5 C6 H6B 109.7
H6A C6 H6B 108.2
O2 C7 C6 115.2(3)
O2 C7 H7A 108.5
C6 C7 H7A 108.5
O2 C7 H7B 108.5
C6 C7 H7B 108.5
H7A C7 H7B 107.5
C9 C8 C13 117.7(3)
C9 C8 C3 120.6(2)
C13 C8 C3 121.6(2)
C8 C9 C10 121.8(3)
C8 C9 H9 119.1
C10 C9 H9 119.1
C11 C10 C9 119.7(3)
C11 C10 H10 120.1
C9 C10 H10 120.1
C10 C11 O4 124.7(3)
C10 C11 C12 119.4(3)
O4 C11 C12 115.9(3)
C13 C12 C11 119.8(3)
C13 C12 H12 120.1
C11 C12 H12 120.1
C12 C13 C8 121.5(3)
C12 C13 H13 119.3
C8 C13 H13 119.3
O4 C14 H14A 109.5
O4 C14 H14B 109.5
H14A C14 H14B 109.5
O4 C14 H14C 109.5
H14A C14 H14C 109.5
H14B C14 H14C 109.5

loop_
_geom_bond_atom_site_label_1
_geom_bond_atom_site_label_2
_geom_bond_distance
O1 C1 1.198(3)
O2 C1 1.348(3)
O2 C7 1.445(4)
O3 C4 1.411(4)
O3 C3 1.447(3)
O4 C11 1.371(4)
O4 C14 1.418(4)
C1 C2 1.448(4)
C2 C5 1.326(4)
C2 C3 1.501(4)
C3 C8 1.490(4)
C3 H3 0.9800
C4 C5 1.476(4)
C4 H4A 0.9700
C4 H4B 0.9700
C5 C6 1.472(4)
C6 C7 1.461(5)
C6 H6A 0.9700
C6 H6B 0.9700
C7 H7A 0.9700
C7 H7B 0.9700
C8 C9 1.374(4)
C8 C13 1.381(4)
C9 C10 1.383(4)
C9 H9 0.9300
C10 C11 1.366(4)
C10 H10 0.9300
C11 C12 1.390(4)
C12 C13 1.372(4)
C12 H12 0.9300
C13 H13 0.9300
C14 H14A 0.9600
C14 H14B 0.9600
C14 H14C 0.9600
